data_4117319
loop_
_publ_author_name
'Akihiko Yamamoto'
'Atsushi Ueda'
'Paul Br\'emond'
'Paolo S. Tiseni'
'Yoshito Kishi'

_publ_section_title
;
 Total Synthesis of Halichondrin C
;
_journal_name_full 'Journal of the American Chemical Society'
_journal_page_first 893
_journal_page_last 896
_journal_paper_doi 10.1021/ja2108307
_journal_volume 134
_journal_year 2012
_chemical_absolute_configuration ad
_chemical_formula_sum 'C27 H36 N2 O12'
_chemical_formula_weight 580.58
_chemical_name_systematic
; 
 ? 
;
_space_group_IT_number 19
_symmetry_cell_setting orthorhombic
_symmetry_space_group_name_Hall 'P 2ac 2ab'
_symmetry_space_group_name_H-M 'P 21 21 21'
_atom_sites_solution_hydrogens geom
_atom_sites_solution_primary direct
_atom_sites_solution_secondary difmap
_audit_creation_method SHELXL-97
_cell_angle_alpha 90.00
_cell_angle_beta 90.00
_cell_angle_gamma 90.00
_cell_formula_units_Z 4
_cell_length_a 5.6703(4)
_cell_length_b 20.4999(13)
_cell_length_c 23.5934(16)
_cell_measurement_reflns_used 9870
_cell_measurement_temperature 100(2)
_cell_measurement_theta_max 66.2
_cell_measurement_theta_min 2.86
_cell_volume 2742.5(3)
_computing_cell_refinement 'SAINT 7.46A (Bruker-AXS, 2009)'
_computing_data_collection 'APEX2 v2009.3.0 (Bruker-AXS, 2009)'
_computing_data_reduction 'SAINT 7.46A (Bruker-AXS, 2009)'
_computing_molecular_graphics 'Bruker SHELXTL (Sheldrick, 2008)'
_computing_publication_material 'Bruker SHELXTL (Sheldrick, 2008)'
_computing_structure_refinement 'SHELXL-97 (Sheldrick, 2008)'
_computing_structure_solution 'SHELXS-97 (Sheldrick, 2008)'
_diffrn_ambient_temperature 100(2)
_diffrn_measured_fraction_theta_full 0.992
_diffrn_measured_fraction_theta_max 0.992
_diffrn_measurement_device_type
;
Bruker D8 goniometer with CCD area detector  
;
_diffrn_measurement_method 'omega and phi scans'
_diffrn_radiation_monochromator graphite
_diffrn_radiation_source 'I\mS microfocus tube'
_diffrn_radiation_type CuK\a
_diffrn_radiation_wavelength 1.54178
_diffrn_reflns_av_R_equivalents 0.0727
_diffrn_reflns_av_sigmaI/netI 0.0392
_diffrn_reflns_limit_h_max 6
_diffrn_reflns_limit_h_min -6
_diffrn_reflns_limit_k_max 24
_diffrn_reflns_limit_k_min -24
_diffrn_reflns_limit_l_max 27
_diffrn_reflns_limit_l_min -28
_diffrn_reflns_number 37266
_diffrn_reflns_theta_full 66.83
_diffrn_reflns_theta_max 66.83
_diffrn_reflns_theta_min 2.86
_exptl_absorpt_coefficient_mu 0.940
_exptl_absorpt_correction_T_max 0.9286
_exptl_absorpt_correction_T_min 0.7405
_exptl_absorpt_correction_type multi-scan
_exptl_absorpt_process_details SADBAS
_exptl_crystal_colour colorless
_exptl_crystal_density_diffrn 1.406
_exptl_crystal_description needle
_exptl_crystal_F_000 1232
_exptl_crystal_size_max 0.34
_exptl_crystal_size_mid 0.10
_exptl_crystal_size_min 0.08
_refine_diff_density_max 0.174
_refine_diff_density_min -0.160
_refine_diff_density_rms 0.039
_refine_ls_abs_structure_details 'Flack H D (1983), Acta Cryst. A39, 876-881'
_refine_ls_abs_structure_Flack 0.0(2)
_refine_ls_extinction_method none
_refine_ls_goodness_of_fit_ref 1.036
_refine_ls_hydrogen_treatment mixed
_refine_ls_matrix_type full
_refine_ls_number_parameters 384
_refine_ls_number_reflns 4820
_refine_ls_number_restraints 0
_refine_ls_restrained_S_all 1.036
_refine_ls_R_factor_all 0.0562
_refine_ls_R_factor_gt 0.0410
_refine_ls_shift/su_max 0.000
_refine_ls_shift/su_mean 0.000
_refine_ls_structure_factor_coef Fsqd
_refine_ls_weighting_details 'calc w=1/[\s^2^(Fo^2^)+(0.0506P)^2^+0.5613P] where P=(Fo^2^+2Fc^2^)/3'
_refine_ls_weighting_scheme calc
_refine_ls_wR_factor_gt 0.0952
_refine_ls_wR_factor_ref 0.1042
_reflns_number_gt 3948
_reflns_number_total 4820
_reflns_threshold_expression >2sigma(I)
_cod_data_source_file ja2108307_si_002.cif
_cod_data_source_block yk057
_cod_original_sg_symbol_Hall P2ac2ab
_cod_database_code 4117319

loop_
_symmetry_equiv_pos_as_xyz
'x, y, z'
'-x+1/2, -y, z+1/2'
'-x, y+1/2, -z+1/2'
'x+1/2, -y+1/2, -z'

loop_
_atom_site_label
_atom_site_type_symbol
_atom_site_fract_x
_atom_site_fract_y
_atom_site_fract_z
_atom_site_U_iso_or_equiv
_atom_site_adp_type
_atom_site_occupancy
_atom_site_symmetry_multiplicity
_atom_site_calc_flag
_atom_site_refinement_flags
O1 O -0.0356(3) 0.21805(9) 0.32272(8) 0.0439(4) Uani 1 1 d .
O2 O 0.3117(3) 0.27133(9) 0.31179(7) 0.0414(4) Uani 1 1 d .
O3 O -0.0733(3) 0.36798(9) 0.24385(8) 0.0452(5) Uani 1 1 d .
O4 O 0.3955(3) 0.41068(9) 0.34395(8) 0.0431(4) Uani 1 1 d .
O5 O 0.2695(4) 0.06159(10) 0.33349(9) 0.0571(5) Uani 1 1 d .
O6 O 0.2142(3) 0.27541(9) 0.19449(7) 0.0438(4) Uani 1 1 d .
O7 O -0.0756(3) 0.27567(9) 0.12864(8) 0.0456(5) Uani 1 1 d .
O8 O 0.1134(3) 0.34707(9) -0.15243(8) 0.0485(5) Uani 1 1 d .
O9 O 0.4733(4) 0.38181(9) -0.14633(8) 0.0498(5) Uani 1 1 d .
O10 O 0.5011(4) 0.52096(10) 0.45057(8) 0.0537(5) Uani 1 1 d .
O11 O 0.8333(4) 0.46307(11) 0.44050(10) 0.0626(6) Uani 1 1 d .
N1 N 0.2939(4) 0.31606(12) 0.10970(10) 0.0442(6) Uani 1 1 d .
N2 N 0.2920(4) 0.36043(11) -0.12513(10) 0.0419(5) Uani 1 1 d .
C1 C 0.1646(5) 0.22239(14) 0.28650(11) 0.0420(6) Uani 1 1 d .
C2 C 0.0452(5) 0.25003(14) 0.23365(11) 0.0437(7) Uani 1 1 d .
H2 H -0.0508 0.2153 0.2149 0.052 Uiso 1 1 calc R
C3 C -0.1215(5) 0.30240(14) 0.26028(12) 0.0439(6) Uani 1 1 d .
H3 H -0.2878 0.2917 0.2497 0.053 Uiso 1 1 calc R
C4 C -0.0863(5) 0.28728(13) 0.32390(12) 0.0427(6) Uani 1 1 d .
H4 H -0.2215 0.3000 0.3488 0.051 Uiso 1 1 calc R
C5 C 0.1514(5) 0.31394(13) 0.34223(12) 0.0410(6) Uani 1 1 d .
H5 H 0.1724 0.3085 0.3840 0.049 Uiso 1 1 calc R
C6 C 0.1753(5) 0.38515(13) 0.32599(12) 0.0408(6) Uani 1 1 d .
H6 H 0.0468 0.4103 0.3451 0.049 Uiso 1 1 calc R
C7 C 0.1498(5) 0.39385(13) 0.26249(11) 0.0413(6) Uani 1 1 d .
H7 H 0.2808 0.3704 0.2428 0.050 Uiso 1 1 calc R
C8 C 0.1567(5) 0.46566(14) 0.24666(12) 0.0455(7) Uani 1 1 d .
H8A H 0.0142 0.4880 0.2612 0.055 Uiso 1 1 calc R
H8B H 0.1601 0.4705 0.2049 0.055 Uiso 1 1 calc R
C9 C 0.3774(5) 0.49617(14) 0.27253(13) 0.0469(7) Uani 1 1 d .
H9A H 0.5182 0.4799 0.2521 0.056 Uiso 1 1 calc R
H9B H 0.3707 0.5441 0.2677 0.056 Uiso 1 1 calc R
C10 C 0.4012(5) 0.48027(13) 0.33510(12) 0.0432(6) Uani 1 1 d .
H10 H 0.2694 0.5012 0.3566 0.052 Uiso 1 1 calc R
C11 C 0.2903(6) 0.15804(14) 0.27915(12) 0.0468(7) Uani 1 1 d .
H11A H 0.4444 0.1668 0.2609 0.056 Uiso 1 1 calc R
H11B H 0.1971 0.1311 0.2525 0.056 Uiso 1 1 calc R
C12 C 0.3350(5) 0.11762(13) 0.33234(12) 0.0442(6) Uani 1 1 d .
C13 C 0.4697(5) 0.14778(13) 0.38013(12) 0.0457(7) Uani 1 1 d .
H13A H 0.3712 0.1822 0.3976 0.055 Uiso 1 1 calc R
H13B H 0.6126 0.1690 0.3646 0.055 Uiso 1 1 calc R
C14 C 0.5444(5) 0.09955(14) 0.42610(12) 0.0482(7) Uani 1 1 d .
H14A H 0.4029 0.0759 0.4396 0.058 Uiso 1 1 calc R
H14B H 0.6528 0.0671 0.4092 0.058 Uiso 1 1 calc R
C15 C 0.6658(5) 0.13106(14) 0.47695(12) 0.0482(7) Uani 1 1 d .
H15A H 0.5582 0.1641 0.4933 0.058 Uiso 1 1 calc R
H15B H 0.6922 0.0972 0.5062 0.058 Uiso 1 1 calc R
C16 C 0.8992(5) 0.16352(14) 0.46391(12) 0.0470(7) Uani 1 1 d .
H16A H 0.8711 0.2019 0.4394 0.056 Uiso 1 1 calc R
H16B H 1.0003 0.1326 0.4427 0.056 Uiso 1 1 calc R
C17 C 1.0291(5) 0.18540(15) 0.51760(13) 0.0519(7) Uani 1 1 d .
H17A H 1.1800 0.2054 0.5071 0.078 Uiso 1 1 calc R
H17B H 1.0578 0.1475 0.5420 0.078 Uiso 1 1 calc R
H17C H 0.9324 0.2173 0.5380 0.078 Uiso 1 1 calc R
C18 C 0.1232(5) 0.28835(13) 0.14231(12) 0.0416(6) Uani 1 1 d .
C19 C 0.2799(5) 0.32730(13) 0.05121(11) 0.0406(6) Uani 1 1 d .
C20 C 0.0900(5) 0.30781(13) 0.01790(12) 0.0417(6) Uani 1 1 d .
H20 H -0.0421 0.2868 0.0347 0.050 Uiso 1 1 calc R
C21 C 0.0951(5) 0.31927(12) -0.04004(12) 0.0400(6) Uani 1 1 d .
H21 H -0.0344 0.3065 -0.0631 0.048 Uiso 1 1 calc R
C22 C 0.2874(5) 0.34904(12) -0.06396(11) 0.0397(6) Uani 1 1 d .
C23 C 0.4778(5) 0.36905(13) -0.03142(12) 0.0433(6) Uani 1 1 d .
H23 H 0.6093 0.3900 -0.0485 0.052 Uiso 1 1 calc R
C24 C 0.4727(5) 0.35801(13) 0.02622(11) 0.0420(6) Uani 1 1 d .
H24 H 0.6018 0.3715 0.0491 0.050 Uiso 1 1 calc R
C25 C 0.6346(5) 0.50407(13) 0.35803(13) 0.0475(7) Uani 1 1 d .
H25A H 0.7631 0.4822 0.3369 0.057 Uiso 1 1 calc R
H25B H 0.6474 0.5515 0.3507 0.057 Uiso 1 1 calc R
C26 C 0.6708(5) 0.49239(13) 0.41989(14) 0.0486(7) Uani 1 1 d .
C27 C 0.5211(7) 0.51482(15) 0.51127(13) 0.0594(8) Uani 1 1 d .
H27A H 0.5305 0.4686 0.5215 0.089 Uiso 1 1 calc R
H27B H 0.3827 0.5344 0.5293 0.089 Uiso 1 1 calc R
H27C H 0.6639 0.5373 0.5242 0.089 Uiso 1 1 calc R
O1W O 0.8378(4) 0.58430(12) 0.64833(10) 0.0596(6) Uani 1 1 d .
H1 H 0.422(6) 0.3299(15) 0.1241(13) 0.048(9) Uiso 1 1 d .
H1WA H 0.726(10) 0.597(3) 0.675(2) 0.131(19) Uiso 1 1 d .
H1WB H 0.845(10) 0.543(3) 0.650(2) 0.13(2) Uiso 1 1 d .

loop_
_atom_site_aniso_label
_atom_site_aniso_U_11
_atom_site_aniso_U_22
_atom_site_aniso_U_33
_atom_site_aniso_U_23
_atom_site_aniso_U_13
_atom_site_aniso_U_12
O1 0.0409(10) 0.0435(10) 0.0473(10) 0.0015(8) 0.0035(9) -0.0038(9)
O2 0.0375(9) 0.0426(10) 0.0442(11) -0.0015(8) 0.0019(8) 0.0015(8)
O3 0.0421(11) 0.0462(11) 0.0472(11) 0.0063(8) -0.0032(9) -0.0023(9)
O4 0.0418(10) 0.0389(9) 0.0486(11) 0.0015(8) -0.0031(9) 0.0006(8)
O5 0.0711(14) 0.0419(11) 0.0584(13) 0.0030(9) -0.0041(11) -0.0073(10)
O6 0.0442(10) 0.0487(10) 0.0385(10) 0.0009(8) 0.0010(9) -0.0052(9)
O7 0.0429(11) 0.0479(11) 0.0461(11) 0.0017(9) 0.0005(9) -0.0089(9)
O8 0.0468(12) 0.0503(11) 0.0486(11) 0.0020(9) -0.0039(10) 0.0017(9)
O9 0.0501(12) 0.0498(11) 0.0493(12) 0.0023(9) 0.0050(10) -0.0073(10)
O10 0.0556(13) 0.0526(12) 0.0528(12) -0.0004(9) -0.0026(10) 0.0088(10)
O11 0.0508(13) 0.0672(14) 0.0699(15) 0.0038(11) -0.0089(11) 0.0103(11)
N1 0.0397(13) 0.0500(14) 0.0428(14) 0.0006(10) -0.0015(12) -0.0084(11)
N2 0.0424(13) 0.0377(12) 0.0457(13) -0.0002(10) -0.0001(12) 0.0005(10)
C1 0.0359(15) 0.0473(15) 0.0427(15) -0.0012(12) 0.0025(12) -0.0062(13)
C2 0.0440(16) 0.0451(15) 0.0421(15) -0.0001(12) 0.0040(13) -0.0103(12)
C3 0.0375(14) 0.0504(16) 0.0439(16) 0.0006(12) 0.0000(13) -0.0044(13)
C4 0.0390(14) 0.0438(15) 0.0452(15) 0.0038(12) 0.0054(12) -0.0006(12)
C5 0.0385(14) 0.0440(14) 0.0406(15) 0.0003(11) 0.0034(12) 0.0041(12)
C6 0.0370(15) 0.0401(14) 0.0454(15) -0.0003(11) 0.0022(12) 0.0047(12)
C7 0.0380(15) 0.0420(15) 0.0440(15) 0.0018(12) 0.0035(12) 0.0022(12)
C8 0.0422(16) 0.0475(16) 0.0469(16) 0.0020(12) 0.0021(13) 0.0044(13)
C9 0.0451(16) 0.0420(15) 0.0535(18) 0.0037(12) 0.0018(14) 0.0009(13)
C10 0.0426(15) 0.0363(14) 0.0507(17) 0.0007(12) 0.0037(13) 0.0017(12)
C11 0.0509(17) 0.0468(16) 0.0426(16) -0.0009(12) 0.0031(14) -0.0050(14)
C12 0.0419(15) 0.0387(15) 0.0522(16) -0.0011(12) 0.0093(13) 0.0040(12)
C13 0.0402(15) 0.0426(16) 0.0544(17) 0.0022(12) 0.0020(13) -0.0019(12)
C14 0.0424(15) 0.0464(16) 0.0558(18) 0.0080(13) 0.0033(14) -0.0005(13)
C15 0.0447(16) 0.0474(16) 0.0525(17) 0.0086(13) 0.0023(14) 0.0058(13)
C16 0.0449(16) 0.0452(15) 0.0509(17) 0.0030(13) 0.0085(13) 0.0047(13)
C17 0.0459(17) 0.0547(18) 0.0553(19) -0.0003(14) 0.0002(15) -0.0001(14)
C18 0.0438(16) 0.0362(14) 0.0449(16) 0.0002(11) 0.0025(13) -0.0033(12)
C19 0.0404(15) 0.0384(15) 0.0431(15) 0.0008(11) 0.0006(12) 0.0021(12)
C20 0.0357(14) 0.0432(15) 0.0461(16) 0.0029(12) 0.0034(13) 0.0003(12)
C21 0.0384(15) 0.0362(14) 0.0454(16) -0.0015(11) -0.0037(12) -0.0002(11)
C22 0.0410(15) 0.0363(14) 0.0418(15) 0.0010(11) 0.0021(12) 0.0031(12)
C23 0.0407(15) 0.0406(15) 0.0486(16) 0.0038(12) 0.0029(13) -0.0037(12)
C24 0.0395(15) 0.0436(15) 0.0430(15) -0.0004(12) -0.0030(13) -0.0035(12)
C25 0.0421(15) 0.0423(16) 0.0579(19) -0.0009(13) 0.0029(14) 0.0019(12)
C26 0.0408(16) 0.0385(15) 0.067(2) 0.0005(13) -0.0055(15) -0.0026(13)
C27 0.070(2) 0.0516(18) 0.0570(19) 0.0011(14) -0.0001(18) -0.0017(17)
O1W 0.0638(14) 0.0531(14) 0.0619(14) 0.0058(10) 0.0159(12) 0.0065(12)

loop_
_atom_type_symbol
_atom_type_description
_atom_type_scat_dispersion_real
_atom_type_scat_dispersion_imag
_atom_type_scat_source
C C 0.0181 0.0091 'International Tables Vol C Tables 4.2.6.8 and 6.1.1.4'
H H 0.0000 0.0000 'International Tables Vol C Tables 4.2.6.8 and 6.1.1.4'
N N 0.0311 0.0180 'International Tables Vol C Tables 4.2.6.8 and 6.1.1.4'
O O 0.0492 0.0322 'International Tables Vol C Tables 4.2.6.8 and 6.1.1.4'

loop_
_geom_angle_atom_site_label_1
_geom_angle_atom_site_label_2
_geom_angle_atom_site_label_3
_geom_angle
C1 O1 C4 96.25(19)
C1 O2 C5 105.25(19)
C3 O3 C7 115.6(2)
C6 O4 C10 109.95(19)
C18 O6 C2 113.7(2)
C26 O10 C27 116.2(3)
C18 N1 C19 125.8(3)
C18 N1 H1 121(2)
C19 N1 H1 113(2)
O9 N2 O8 123.8(2)
O9 N2 C22 118.4(2)
O8 N2 C22 117.8(2)
O1 C1 O2 104.9(2)
O1 C1 C11 113.0(2)
O2 C1 C11 112.6(2)
O1 C1 C2 99.2(2)
O2 C1 C2 109.7(2)
C11 C1 C2 116.1(2)
O6 C2 C1 111.4(2)
O6 C2 C3 114.5(2)
C1 C2 C3 101.2(2)
O6 C2 H2 109.8
C1 C2 H2 109.8
C3 C2 H2 109.8
O3 C3 C4 115.4(2)
O3 C3 C2 115.0(2)
C4 C3 C2 100.1(2)
O3 C3 H3 108.6
C4 C3 H3 108.6
C2 C3 H3 108.6
O1 C4 C5 100.5(2)
O1 C4 C3 101.7(2)
C5 C4 C3 108.6(2)
O1 C4 H4 114.8
C5 C4 H4 114.8
C3 C4 H4 114.8
O2 C5 C6 113.5(2)
O2 C5 C4 101.5(2)
C6 C5 C4 110.7(2)
O2 C5 H5 110.3
C6 C5 H5 110.3
C4 C5 H5 110.3
O4 C6 C5 111.0(2)
O4 C6 C7 109.6(2)
C5 C6 C7 110.8(2)
O4 C6 H6 108.5
C5 C6 H6 108.5
C7 C6 H6 108.5
O3 C7 C6 110.0(2)
O3 C7 C8 107.7(2)
C6 C7 C8 110.8(2)
O3 C7 H7 109.4
C6 C7 H7 109.4
C8 C7 H7 109.4
C7 C8 C9 108.7(2)
C7 C8 H8A 110.0
C9 C8 H8A 110.0
C7 C8 H8B 110.0
C9 C8 H8B 110.0
H8A C8 H8B 108.3
C10 C9 C8 112.0(2)
C10 C9 H9A 109.2
C8 C9 H9A 109.2
C10 C9 H9B 109.2
C8 C9 H9B 109.2
H9A C9 H9B 107.9
O4 C10 C25 106.7(2)
O4 C10 C9 110.6(2)
C25 C10 C9 110.9(2)
O4 C10 H10 109.5
C25 C10 H10 109.5
C9 C10 H10 109.5
C1 C11 C12 117.3(2)
C1 C11 H11A 108.0
C12 C11 H11A 108.0
C1 C11 H11B 108.0
C12 C11 H11B 108.0
H11A C11 H11B 107.2
O5 C12 C13 122.2(3)
O5 C12 C11 119.0(3)
C13 C12 C11 118.7(2)
C12 C13 C14 114.2(2)
C12 C13 H13A 108.7
C14 C13 H13A 108.7
C12 C13 H13B 108.7
C14 C13 H13B 108.7
H13A C13 H13B 107.6
C15 C14 C13 114.1(2)
C15 C14 H14A 108.7
C13 C14 H14A 108.7
C15 C14 H14B 108.7
C13 C14 H14B 108.7
H14A C14 H14B 107.6
C16 C15 C14 114.9(2)
C16 C15 H15A 108.5
C14 C15 H15A 108.5
C16 C15 H15B 108.5
C14 C15 H15B 108.5
H15A C15 H15B 107.5
C15 C16 C17 112.4(2)
C15 C16 H16A 109.1
C17 C16 H16A 109.1
C15 C16 H16B 109.1
C17 C16 H16B 109.1
H16A C16 H16B 107.9
C16 C17 H17A 109.5
C16 C17 H17B 109.5
H17A C17 H17B 109.5
C16 C17 H17C 109.5
H17A C17 H17C 109.5
H17B C17 H17C 109.5
O7 C18 N1 127.3(3)
O7 C18 O6 123.8(3)
N1 C18 O6 108.9(2)
C20 C19 C24 119.9(2)
C20 C19 N1 123.5(3)
C24 C19 N1 116.5(2)
C21 C20 C19 119.5(3)
C21 C20 H20 120.3
C19 C20 H20 120.3
C22 C21 C20 119.8(3)
C22 C21 H21 120.1
C20 C21 H21 120.1
C21 C22 C23 121.5(2)
C21 C22 N2 119.4(2)
C23 C22 N2 119.0(2)
C24 C23 C22 118.8(3)
C24 C23 H23 120.6
C22 C23 H23 120.6
C23 C24 C19 120.5(3)
C23 C24 H24 119.7
C19 C24 H24 119.7
C26 C25 C10 114.8(2)
C26 C25 H25A 108.6
C10 C25 H25A 108.6
C26 C25 H25B 108.6
C10 C25 H25B 108.6
H25A C25 H25B 107.6
O11 C26 O10 123.4(3)
O11 C26 C25 125.5(3)
O10 C26 C25 111.1(2)
O10 C27 H27A 109.5
O10 C27 H27B 109.5
H27A C27 H27B 109.5
O10 C27 H27C 109.5
H27A C27 H27C 109.5
H27B C27 H27C 109.5
H1WA O1W H1WB 106(4)

loop_
_geom_bond_atom_site_label_1
_geom_bond_atom_site_label_2
_geom_bond_distance
O1 C1 1.424(3)
O1 C4 1.448(3)
O2 C1 1.435(3)
O2 C5 1.451(3)
O3 C3 1.426(3)
O3 C7 1.441(3)
O4 C6 1.419(3)
O4 C10 1.442(3)
O5 C12 1.208(3)
O6 C18 1.361(3)
O6 C2 1.429(3)
O7 C18 1.201(3)
O8 N2 1.231(3)
O9 N2 1.224(3)
O10 C26 1.339(4)
O10 C27 1.442(4)
O11 C26 1.203(3)
N1 C18 1.360(3)
N1 C19 1.401(3)
N1 H1 0.85(3)
N2 C22 1.462(3)
C1 C11 1.509(4)
C1 C2 1.528(4)
C2 C3 1.562(4)
C2 H2 1.0000
C3 C4 1.546(4)
C3 H3 1.0000
C4 C5 1.518(4)
C4 H4 1.0000
C5 C6 1.515(4)
C5 H5 1.0000
C6 C7 1.516(4)
C6 H6 1.0000
C7 C8 1.519(4)
C7 H7 1.0000
C8 C9 1.526(4)
C8 H8A 0.9900
C8 H8B 0.9900
C9 C10 1.518(4)
C9 H9A 0.9900
C9 H9B 0.9900
C10 C25 1.511(4)
C10 H10 1.0000
C11 C12 1.525(4)
C11 H11A 0.9900
C11 H11B 0.9900
C12 C13 1.496(4)
C13 C14 1.527(4)
C13 H13A 0.9900
C13 H13B 0.9900
C14 C15 1.527(4)
C14 H14A 0.9900
C14 H14B 0.9900
C15 C16 1.513(4)
C15 H15A 0.9900
C15 H15B 0.9900
C16 C17 1.532(4)
C16 H16A 0.9900
C16 H16B 0.9900
C17 H17A 0.9800
C17 H17B 0.9800
C17 H17C 0.9800
C19 C20 1.392(4)
C19 C24 1.393(4)
C20 C21 1.387(4)
C20 H20 0.9500
C21 C22 1.371(4)
C21 H21 0.9500
C22 C23 1.387(4)
C23 C24 1.379(4)
C23 H23 0.9500
C24 H24 0.9500
C25 C26 1.493(4)
C25 H25A 0.9900
C25 H25B 0.9900
C27 H27A 0.9800
C27 H27B 0.9800
C27 H27C 0.9800
O1W H1WA 0.93(6)
O1W H1WB 0.84(6)

loop_
_geom_hbond_atom_site_label_D
_geom_hbond_atom_site_label_H
_geom_hbond_atom_site_label_A
_geom_hbond_distance_DH
_geom_hbond_distance_HA
_geom_hbond_distance_DA
_geom_hbond_angle_DHA
_geom_hbond_site_symmetry_A
N1 H1 O1W 0.85(3) 2.30(3) 3.060(3) 149(3) 2_664
O1W H1WA O3 0.93(6) 1.98(5) 2.878(3) 163(5) 2_565
O1W H1WB O5 0.84(6) 2.22(6) 3.046(3) 164(5) 4_556

loop_
_geom_torsion_atom_site_label_1
_geom_torsion_atom_site_label_2
_geom_torsion_atom_site_label_3
_geom_torsion_atom_site_label_4
_geom_torsion
C4 O1 C1 O2 50.9(2)
C4 O1 C1 C11 174.0(2)
C4 O1 C1 C2 -62.5(2)
C5 O2 C1 O1 -27.5(2)
C5 O2 C1 C11 -150.8(2)
C5 O2 C1 C2 78.2(2)
C18 O6 C2 C1 167.3(2)
C18 O6 C2 C3 -78.5(3)
O1 C1 C2 O6 164.9(2)
O2 C1 C2 O6 55.3(3)
C11 C1 C2 O6 -73.8(3)
O1 C1 C2 C3 42.7(2)
O2 C1 C2 C3 -66.9(2)
C11 C1 C2 C3 164.0(2)
C7 O3 C3 C4 50.2(3)
C7 O3 C3 C2 -65.5(3)
O6 C2 C3 O3 -2.9(3)
C1 C2 C3 O3 117.1(2)
O6 C2 C3 C4 -127.2(2)
C1 C2 C3 C4 -7.2(2)
C1 O1 C4 C5 -53.6(2)
C1 O1 C4 C3 58.1(2)
O3 C3 C4 O1 -153.8(2)
C2 C3 C4 O1 -29.8(2)
O3 C3 C4 C5 -48.4(3)
C2 C3 C4 C5 75.7(2)
C1 O2 C5 C6 -125.6(2)
C1 O2 C5 C4 -6.8(2)
O1 C4 C5 O2 37.9(2)
C3 C4 C5 O2 -68.4(2)
O1 C4 C5 C6 158.7(2)
C3 C4 C5 C6 52.5(3)
C10 O4 C6 C5 -172.1(2)
C10 O4 C6 C7 65.2(3)
O2 C5 C6 O4 -67.7(3)
C4 C5 C6 O4 178.9(2)
O2 C5 C6 C7 54.3(3)
C4 C5 C6 C7 -59.1(3)
C3 O3 C7 C6 -53.0(3)
C3 O3 C7 C8 -173.9(2)
O4 C6 C7 O3 179.93(19)
C5 C6 C7 O3 57.1(3)
O4 C6 C7 C8 -61.1(3)
C5 C6 C7 C8 176.1(2)
O3 C7 C8 C9 172.9(2)
C6 C7 C8 C9 52.6(3)
C7 C8 C9 C10 -50.0(3)
C6 O4 C10 C25 177.0(2)
C6 O4 C10 C9 -62.3(3)
C8 C9 C10 O4 55.1(3)
C8 C9 C10 C25 173.2(2)
O1 C1 C11 C12 -45.4(3)
O2 C1 C11 C12 73.3(3)
C2 C1 C11 C12 -159.0(2)
C1 C11 C12 O5 126.4(3)
C1 C11 C12 C13 -56.7(4)
O5 C12 C13 C14 7.8(4)
C11 C12 C13 C14 -169.0(2)
C12 C13 C14 C15 -175.7(2)
C13 C14 C15 C16 -64.3(3)
C14 C15 C16 C17 -171.7(2)
C19 N1 C18 O7 -9.2(5)
C19 N1 C18 O6 169.8(2)
C2 O6 C18 O7 -4.9(4)
C2 O6 C18 N1 176.1(2)
C18 N1 C19 C20 -3.7(4)
C18 N1 C19 C24 178.3(3)
C24 C19 C20 C21 0.0(4)
N1 C19 C20 C21 -178.0(2)
C19 C20 C21 C22 0.6(4)
C20 C21 C22 C23 -0.9(4)
C20 C21 C22 N2 179.5(2)
O9 N2 C22 C21 -173.7(2)
O8 N2 C22 C21 5.4(4)
O9 N2 C22 C23 6.7(4)
O8 N2 C22 C23 -174.2(2)
C21 C22 C23 C24 0.6(4)
N2 C22 C23 C24 -179.8(2)
C22 C23 C24 C19 0.0(4)
C20 C19 C24 C23 -0.3(4)
N1 C19 C24 C23 177.8(2)
O4 C10 C25 C26 -61.3(3)
C9 C10 C25 C26 178.2(2)
C27 O10 C26 O11 -0.2(4)
C27 O10 C26 C25 -178.1(2)
C10 C25 C26 O11 123.8(3)
C10 C25 C26 O10 -58.3(3)
